data_7214499
loop_
_publ_author_name
'Jones, Andrew O. F.'
'Leech, Charlotte K.'
'McIntyre, Garry J.'
'Wilson, Chick C.'
'Thomas, Lynne H.'

_publ_section_title
;
 Engineering short, strong hydrogen bonds in urea di-carboxylic acid
 complexes
;
_journal_issue 35
_journal_name_full CrystEngComm
_journal_page_first 8177
_journal_paper_doi 10.1039/C4CE00587B
_journal_volume 16
_journal_year 2014
_chemical_formula_sum 'C10 H20 N4 O6'
_chemical_formula_weight 292.3
_chemical_name_common
;
 bis(N,N-dimethylurea) fumaric acid
;
_chemical_name_systematic
;
 bis(N,N-Dimethylurea) trans-butenedioic acid
;
_space_group_IT_number 14
_symmetry_cell_setting monoclinic
_symmetry_space_group_name_Hall '-P 2yn'
_symmetry_space_group_name_H-M 'P 1 21/n 1'
_atom_sites_solution_hydrogens difmap
_atom_sites_solution_primary direct
_atom_sites_solution_secondary difmap
_audit_creation_method SHELXL-97
_audit_update_record
;
2011-02-23 # Formatted by publCIF
;
_cell_angle_alpha 90.00
_cell_angle_beta 101.293(5)
_cell_angle_gamma 90.00
_cell_formula_units_Z 2
_cell_length_a 5.924(4)
_cell_length_b 18.376(9)
_cell_length_c 6.873(5)
_cell_measurement_reflns_used 5453
_cell_measurement_temperature 300
_cell_measurement_theta_max 55.16
_cell_measurement_theta_min 6.04
_cell_volume 733.7(8)
_computing_cell_refinement 'CrystalClear 1.4.0 (Rigaku, 2008)'
_computing_data_collection 'CrystalClear 1.4.0 (Rigaku, 2008)'
_computing_data_reduction 'CrystalClear 1.4.0 (Rigaku, 2008)'
_computing_molecular_graphics 'Mercury (McRae, 2006)'
_computing_publication_material 'WINGX (Farrugia, 1999)'
_computing_structure_refinement 'SHELXL-97 (Sheldrick, 2008)'
_computing_structure_solution 'SHELXS-97 (Sheldrick, 2008)'
_diffrn_ambient_temperature 300
_diffrn_measured_fraction_theta_full 0.998
_diffrn_measured_fraction_theta_max 0.998
_diffrn_measurement_device_type 'Rigaku R-AXIS RAPID IP Image Plate'
_diffrn_measurement_method 'Image plate'
_diffrn_radiation_monochromator graphite
_diffrn_radiation_source 'fine-focus sealed tube'
_diffrn_radiation_type MoK\a
_diffrn_radiation_wavelength 0.71073
_diffrn_reflns_av_R_equivalents 0.0252
_diffrn_reflns_av_sigmaI/netI 0.0177
_diffrn_reflns_limit_h_max 7
_diffrn_reflns_limit_h_min -7
_diffrn_reflns_limit_k_max 23
_diffrn_reflns_limit_k_min -23
_diffrn_reflns_limit_l_max 8
_diffrn_reflns_limit_l_min -8
_diffrn_reflns_number 9713
_diffrn_reflns_theta_full 27.48
_diffrn_reflns_theta_max 27.48
_diffrn_reflns_theta_min 3.22
_exptl_absorpt_coefficient_mu 0.109
_exptl_absorpt_correction_T_max 1.0000
_exptl_absorpt_correction_T_min 0.7014
_exptl_absorpt_correction_type multi-scan
_exptl_absorpt_process_details 'ABSCOR, Rigaku 1995'
_exptl_crystal_colour colourless
_exptl_crystal_density_diffrn 1.323
_exptl_crystal_density_method 'not measured'
_exptl_crystal_description prism
_exptl_crystal_F_000 312
_exptl_crystal_size_max 0.2
_exptl_crystal_size_mid 0.1
_exptl_crystal_size_min 0.1
_refine_diff_density_max 0.181
_refine_diff_density_min -0.175
_refine_diff_density_rms 0.036
_refine_ls_extinction_method none
_refine_ls_goodness_of_fit_ref 1.082
_refine_ls_hydrogen_treatment refall
_refine_ls_matrix_type full
_refine_ls_number_parameters 131
_refine_ls_number_reflns 1674
_refine_ls_number_restraints 0
_refine_ls_restrained_S_all 1.082
_refine_ls_R_factor_all 0.0802
_refine_ls_R_factor_gt 0.0507
_refine_ls_shift/su_max 0.000
_refine_ls_shift/su_mean 0.000
_refine_ls_structure_factor_coef Fsqd
_refine_ls_weighting_details 'calc w=1/[\s^2^(Fo^2^)+(0.0906P)^2^+0.0632P] where P=(Fo^2^+2Fc^2^)/3'
_refine_ls_weighting_scheme calc
_refine_ls_wR_factor_gt 0.1438
_refine_ls_wR_factor_ref 0.1693
_reflns_number_gt 1029
_reflns_number_total 1674
_reflns_threshold_expression >2\s(I)
_cod_data_source_file c4ce00587b2.cif
_cod_data_source_block dmu_fum_300k
_cod_depositor_comments 'Adding full bibliography for 7214477--7214509.cif.'
_cod_original_sg_symbol_H-M P21/n
_cod_database_code 7214499

loop_
_symmetry_equiv_pos_as_xyz
'x, y, z'
'-x+1/2, y+1/2, -z+1/2'
'-x, -y, -z'
'x-1/2, -y-1/2, z-1/2'

loop_
_atom_site_label
_atom_site_type_symbol
_atom_site_fract_x
_atom_site_fract_y
_atom_site_fract_z
_atom_site_U_iso_or_equiv
_atom_site_adp_type
_atom_site_occupancy
_atom_site_symmetry_multiplicity
_atom_site_calc_flag
H3 H 1.033(5) 0.5784(15) 0.340(4) 0.100(9) Uiso 1 1 d
H2 H 0.880(4) 0.5678(15) 0.502(4) 0.090(8) Uiso 1 1 d
H5 H 1.149(7) 0.6561(18) 0.166(6) 0.132(11) Uiso 1 1 d
H9 H 0.297(5) 0.5365(15) 0.935(4) 0.106(9) Uiso 1 1 d
H1 H 0.528(6) 0.6140(18) 0.541(5) 0.128(10) Uiso 1 1 d
H8 H 0.726(7) 0.775(2) 0.063(5) 0.139(12) Uiso 1 1 d
H4 H 1.000(8) 0.620(3) -0.031(7) 0.170(15) Uiso 1 1 d
H6 H 1.035(7) 0.695(2) -0.025(6) 0.154(14) Uiso 1 1 d
H7 H 0.595(7) 0.717(2) -0.078(7) 0.152(14) Uiso 1 1 d
H10 H 0.526(7) 0.7357(17) 0.135(5) 0.130(11) Uiso 1 1 d
O1 O 0.5893(3) 0.65374(8) 0.3769(2) 0.0754(5) Uani 1 1 d
N1 N 0.8100(3) 0.67334(9) 0.1503(3) 0.0656(5) Uani 1 1 d
O2 O 0.4407(3) 0.59601(9) 0.6564(2) 0.0832(5) Uani 1 1 d
C2 C 0.5589(4) 0.54605(11) 0.7652(3) 0.0641(5) Uani 1 1 d
C1 C 0.7660(3) 0.63838(10) 0.3093(3) 0.0589(5) Uani 1 1 d
O3 O 0.7423(3) 0.52219(9) 0.7381(2) 0.0851(6) Uani 1 1 d
C3 C 0.4481(4) 0.52125(11) 0.9294(3) 0.0682(6) Uani 1 1 d
N2 N 0.9116(4) 0.58678(11) 0.3951(4) 0.0759(6) Uani 1 1 d
C5 C 0.6510(5) 0.72860(15) 0.0541(5) 0.0785(7) Uani 1 1 d
C4 C 1.0130(5) 0.65967(19) 0.0685(5) 0.0862(8) Uani 1 1 d

loop_
_atom_site_aniso_label
_atom_site_aniso_U_11
_atom_site_aniso_U_22
_atom_site_aniso_U_33
_atom_site_aniso_U_23
_atom_site_aniso_U_13
_atom_site_aniso_U_12
O1 0.0756(10) 0.0742(10) 0.0809(10) 0.0171(7) 0.0267(8) 0.0199(7)
N1 0.0610(10) 0.0627(10) 0.0744(11) 0.0094(8) 0.0167(8) 0.0012(7)
O2 0.0811(10) 0.0889(11) 0.0821(11) 0.0217(8) 0.0221(8) 0.0229(8)
C2 0.0683(12) 0.0591(11) 0.0653(12) -0.0041(9) 0.0143(9) 0.0056(9)
C1 0.0551(10) 0.0522(10) 0.0679(11) 0.0007(9) 0.0081(8) 0.0022(8)
O3 0.0898(11) 0.0863(11) 0.0853(11) 0.0205(8) 0.0324(9) 0.0270(9)
C3 0.0712(14) 0.0657(12) 0.0692(12) -0.0015(9) 0.0173(10) 0.0073(10)
N2 0.0706(12) 0.0749(12) 0.0824(13) 0.0167(10) 0.0155(10) 0.0177(9)
C5 0.0793(16) 0.0680(14) 0.0883(18) 0.0228(12) 0.0166(13) 0.0082(11)
C4 0.0718(16) 0.103(2) 0.0888(18) 0.0043(16) 0.0282(14) 0.0034(14)

loop_
_atom_type_symbol
_atom_type_description
_atom_type_scat_dispersion_real
_atom_type_scat_dispersion_imag
_atom_type_scat_source
C C 0.0033 0.0016 'International Tables Vol C Tables 4.2.6.8 and 6.1.1.4'
H H 0.0000 0.0000 'International Tables Vol C Tables 4.2.6.8 and 6.1.1.4'
N N 0.0061 0.0033 'International Tables Vol C Tables 4.2.6.8 and 6.1.1.4'
O O 0.0106 0.0060 'International Tables Vol C Tables 4.2.6.8 and 6.1.1.4'

loop_
_geom_angle_atom_site_label_1
_geom_angle_atom_site_label_2
_geom_angle_atom_site_label_3
_geom_angle
_geom_angle_site_symmetry_1
C1 N1 C4 123.0(2) .
C1 N1 C5 119.66(19) .
C4 N1 C5 117.3(2) .
O3 C2 O2 124.2(2) .
O3 C2 C3 123.08(19) .
O2 C2 C3 112.70(19) .
O1 C1 N1 120.24(17) .
O1 C1 N2 120.5(2) .
N1 C1 N2 119.2(2) .
C3 C3 C2 122.4(3) 3_667

loop_
_geom_bond_atom_site_label_1
_geom_bond_atom_site_label_2
_geom_bond_distance
_geom_bond_site_symmetry_2
O1 C1 1.258(2) .
N1 C1 1.337(3) .
N1 C4 1.446(3) .
N1 C5 1.453(3) .
O2 C2 1.299(3) .
C2 O3 1.219(3) .
C2 C3 1.484(3) .
C1 N2 1.338(3) .
C3 C3 1.302(4) 3_667

loop_
_geom_hbond_atom_site_label_D
_geom_hbond_atom_site_label_H
_geom_hbond_atom_site_label_A
_geom_hbond_distance_DH
_geom_hbond_distance_HA
_geom_hbond_distance_DA
_geom_hbond_angle_DHA
O2 H1 O1 1.08(4) 1.45(4) 2.501(2) 163(3)
